data_7219258
loop_
_publ_author_name
'Ramachandran, Rangasamy'
'Prakash, Govind'
'Selvamurugan, Sellappan'
'Viswanathamurthi, Periasamy'
'Malecki, Jan'
'Linert, Wolfgang'
'Gusev, Alexey N.'

_publ_section_title
;
 Ruthenium(II) Complexes Containing Phosphine-Functionalized
 Thiosemicarbazone Ligand: Synthesis, Structures and Catalytic C-N Bond
 Formation Reactions via N-alkylation
;
_journal_name_full 'RSC Adv.'
_journal_paper_doi 10.1039/C4RA14797A
_journal_year 2015
_chemical_formula_moiety 'C59 H52 N3 O P3 Ru S'
_chemical_formula_sum 'C59 H52 N3 O P3 Ru S'
_chemical_formula_weight 1045.07
_chemical_name_systematic
;
 ?
;
_space_group_crystal_system triclinic
_space_group_IT_number 2
_space_group_name_Hall '-P 1'
_space_group_name_H-M_alt 'P -1'
_symmetry_space_group_name_Hall '-P 1'
_symmetry_space_group_name_H-M 'P -1'
_atom_sites_solution_hydrogens mixed
_audit_creation_date 2014-08-06
_audit_creation_method
;
Olex2 1.2
(compiled 2014.07.22 svn.r2960 for OlexSys, GUI svn.r4862)
;
_audit_update_record
;
2014-08-26 deposited with the CCDC.
2015-01-09 downloaded from the CCDC.
;
_cell_angle_alpha 86.469(3)
_cell_angle_beta 79.675(3)
_cell_angle_gamma 71.360(3)
_cell_formula_units_Z 2
_cell_length_a 9.4861(4)
_cell_length_b 13.3046(5)
_cell_length_c 21.9391(9)
_cell_measurement_reflns_used 7845
_cell_measurement_temperature 295(2)
_cell_measurement_theta_max 28.8100
_cell_measurement_theta_min 3.7580
_cell_volume 2581.15(19)
_computing_cell_refinement
;
CrysAlisPro, Agilent Technologies,
Version 1.171.37.31 (release 14-01-2014 CrysAlis171 .NET)
(compiled Jan 14 2014,18:38:05)
;
_computing_data_collection
;
CrysAlisPro, Agilent Technologies,
Version 1.171.37.31 (release 14-01-2014 CrysAlis171 .NET)
(compiled Jan 14 2014,18:38:05)
;
_computing_data_reduction
;
CrysAlisPro, Agilent Technologies,
Version 1.171.37.31 (release 14-01-2014 CrysAlis171 .NET)
(compiled Jan 14 2014,18:38:05)
;
_computing_molecular_graphics 'Olex2 (Dolomanov et al., 2009)'
_computing_publication_material 'Olex2 (Dolomanov et al., 2009)'
_computing_structure_refinement 'ShelXL (Sheldrick, 2008)'
_diffrn_ambient_temperature 295(2)
_diffrn_detector 'CCD plate'
_diffrn_detector_area_resol_mean 10.4015
_diffrn_detector_type Atlas
_diffrn_measured_fraction_theta_full 0.976
_diffrn_measured_fraction_theta_max 0.997
_diffrn_measurement_details
;
  1 omega  -77.00  -32.00   1.0000   26.7550
omega____ theta____ kappa____ phi______ frames
    -       10.3715  179.0000  -60.0000 45

  2 omega  -77.00  -32.00   1.0000   26.7550
omega____ theta____ kappa____ phi______ frames
    -       10.3715  179.0000   60.0000 45

  3 omega   60.00   96.00   1.0000   26.7550
omega____ theta____ kappa____ phi______ frames
    -       10.3715 -179.0000   60.0000 36

  4 omega   66.00   91.00   1.0000   26.7550
omega____ theta____ kappa____ phi______ frames
    -       10.3715 -179.0000 -120.0000 25

  5 omega  -86.00   -2.00   1.0000   26.7550
omega____ theta____ kappa____ phi______ frames
    -      -11.3871  -38.0000 -150.0000 84

  6 omega  -96.00  -51.00   1.0000   26.7550
omega____ theta____ kappa____ phi______ frames
    -      -11.3871 -179.0000  -30.0000 45

  7 omega  -94.00   38.00   1.0000   26.7550
omega____ theta____ kappa____ phi______ frames
    -      -11.3871    0.0000  -90.0000 132
;
_diffrn_measurement_device 'four-circle diffractometer'
_diffrn_measurement_device_type 'Xcalibur, Atlas, Gemini ultra'
_diffrn_measurement_method '\w scans'
_diffrn_orient_matrix_UB_11 -0.0672207000
_diffrn_orient_matrix_UB_12 0.0429573000
_diffrn_orient_matrix_UB_13 -0.0007361000
_diffrn_orient_matrix_UB_21 0.0377605000
_diffrn_orient_matrix_UB_22 0.0228492000
_diffrn_orient_matrix_UB_23 -0.0251421000
_diffrn_orient_matrix_UB_31 -0.0215642000
_diffrn_orient_matrix_UB_32 -0.0282534000
_diffrn_orient_matrix_UB_33 -0.0211495000
_diffrn_radiation_monochromator graphite
_diffrn_radiation_probe x-ray
_diffrn_radiation_type MoK\a
_diffrn_radiation_wavelength 0.71073
_diffrn_reflns_av_R_equivalents 0.0525
_diffrn_reflns_av_unetI/netI 0.0674
_diffrn_reflns_Laue_measured_fraction_full 0.976
_diffrn_reflns_Laue_measured_fraction_max 0.997
_diffrn_reflns_limit_h_max 11
_diffrn_reflns_limit_h_min -11
_diffrn_reflns_limit_k_max 15
_diffrn_reflns_limit_k_min -15
_diffrn_reflns_limit_l_max 26
_diffrn_reflns_limit_l_min -26
_diffrn_reflns_number 23377
_diffrn_reflns_point_group_measured_fraction_full 0.976
_diffrn_reflns_point_group_measured_fraction_max 0.997
_diffrn_reflns_theta_full 25.242
_diffrn_reflns_theta_max 25.048
_diffrn_reflns_theta_min 3.368
_diffrn_source 'Enhance (Mo) X-ray Source'
_exptl_absorpt_coefficient_mu 0.481
_exptl_absorpt_correction_T_max 1.00000
_exptl_absorpt_correction_T_min 0.85693
_exptl_absorpt_correction_type multi-scan
_exptl_absorpt_process_details
;
CrysAlisPro, Agilent Technologies,
Version 1.171.37.31 (release 14-01-2014 CrysAlis171 .NET)
(compiled Jan 14 2014,18:38:05)
Empirical absorption correction using spherical harmonics,
 implemented in SCALE3 ABSPACK scaling algorithm.
;
_exptl_crystal_colour green
_exptl_crystal_density_diffrn 1.345
_exptl_crystal_description prism
_exptl_crystal_F_000 1080
_exptl_crystal_size_max 0.29
_exptl_crystal_size_mid 0.09
_exptl_crystal_size_min 0.05
_refine_diff_density_max 0.650
_refine_diff_density_min -0.537
_refine_diff_density_rms 0.063
_refine_ls_extinction_method none
_refine_ls_goodness_of_fit_ref 1.017
_refine_ls_hydrogen_treatment mixed
_refine_ls_matrix_type full
_refine_ls_number_parameters 637
_refine_ls_number_reflns 9123
_refine_ls_number_restraints 0
_refine_ls_restrained_S_all 1.017
_refine_ls_R_factor_all 0.0758
_refine_ls_R_factor_gt 0.0481
_refine_ls_shift/su_max 0.001
_refine_ls_shift/su_mean 0.000
_refine_ls_structure_factor_coef Fsqd
_refine_ls_weighting_details 'w=1/[\s^2^(Fo^2^)+(0.0573P)^2^] where P=(Fo^2^+2Fc^2^)/3'
_refine_ls_weighting_scheme calc
_refine_ls_wR_factor_gt 0.1094
_refine_ls_wR_factor_ref 0.1164
_reflns_Friedel_coverage 0.000
_reflns_number_gt 6453
_reflns_number_total 9123
_reflns_threshold_expression 'I > 2\s(I)'
_cod_data_source_file c4ra14797a2.cif
_cod_data_source_block ruh2p4
_cod_original_cell_volume 2581.15(18)
_cod_database_code 7219258
_shelxl_version_number 2014-3
_chemical_oxdiff_formula 'Ru1 P2 N3 S1 O1 C40 H40'
_shelx_space_group_comment
;
The symmetry employed for this shelxl refinement is uniquely defined
by the following loop, which should always be used as a source of
symmetry information in preference to the above space-group names.
They are only intended as comments.
;
_reflns_odcompleteness_completeness 99.71
_reflns_odcompleteness_iscentric 1
_reflns_odcompleteness_theta 26.32
_olex2_refinement_description
;
1. Fixed Uiso
 At 1.2 times of:
  All C(H) groups, All C(H,H) groups, All N(H) groups
 At 1.5 times of:
  All C(H,H,H) groups
2. Others
 Sof(H57)=Sof(C55A)=Sof(H55A)=Sof(C56A)=Sof(H56A)=1-FVAR(1)
 Sof(H57A)=Sof(C55)=Sof(H55)=Sof(C56)=Sof(H56)=FVAR(1)
3.a Secondary CH2 refined with riding coordinates:
 C3(H3A,H3B)
3.b Aromatic/amide H refined with riding coordinates:
 N3(H3), C5(H5), C7(H7), C8(H8), C9(H9), C10(H10), C13(H13), C14(H14),
 C15(H15), C16(H16), C17(H17), C19(H19), C20(H20), C21(H21), C22(H22), C23(H23),
  C25(H25), C26(H26), C27(H27), C28(H28), C29(H29), C31(H31), C32(H32),
 C33(H33), C34(H34), C35(H35), C37(H37), C38(H38), C39(H39), C40(H40), C41(H41),
  C43(H43), C44(H44), C45(H45), C46(H46), C47(H47), C49(H49), C50(H50),
 C51(H51), C52(H52), C53(H53), C57(H57A), C57(H57), C58(H58), C59(H59),
 C55A(H55A), C56A(H56A), C55(H55), C56(H56)
3.c Idealised Me refined as rotating group:
 C4(H4A,H4B,H4C)
;
_olex2_submission_special_instructions 'No special instructions were received'

loop_
_space_group_symop_operation_xyz
'x, y, z'
'-x, -y, -z'

loop_
_atom_site_label
_atom_site_type_symbol
_atom_site_fract_x
_atom_site_fract_y
_atom_site_fract_z
_atom_site_U_iso_or_equiv
_atom_site_adp_type
_atom_site_occupancy
_atom_site_site_symmetry_order
_atom_site_calc_flag
_atom_site_refinement_flags_posn
_atom_site_refinement_flags_occupancy
_atom_site_disorder_assembly
_atom_site_disorder_group
Ru1 Ru 0.82670(3) 0.84177(2) 0.69569(2) 0.03858(11) Uani 1 1 d . . . .
H H 0.885(4) 0.744(3) 0.7593(16) 0.072(12) Uiso 1 1 d . . . .
S1 S 0.68405(11) 0.95871(8) 0.61527(4) 0.0495(2) Uani 1 1 d . . . .
P1 P 0.92631(10) 0.70338(7) 0.62200(4) 0.0414(2) Uani 1 1 d . . . .
P2 P 0.73535(14) 0.58152(14) 0.86777(6) 0.0936(5) Uani 1 1 d . . . .
P3 P 0.71590(12) 0.97190(8) 0.77308(4) 0.0474(2) Uani 1 1 d . . . .
O1 O 1.1322(3) 0.8597(2) 0.69242(14) 0.0719(8) Uani 1 1 d . . . .
N1 N 0.6076(3) 0.8320(2) 0.69446(12) 0.0366(6) Uani 1 1 d . . . .
N2 N 0.5131(3) 0.7808(2) 0.72684(12) 0.0410(7) Uani 1 1 d . . . .
N3 N 0.4266(3) 0.9054(3) 0.63098(13) 0.0536(8) Uani 1 1 d . . . .
H3 H 0.3678 0.8747 0.6532 0.064 Uiso 1 1 calc R . . .
C1 C 1.0148(4) 0.8548(3) 0.69326(16) 0.0464(9) Uani 1 1 d . . . .
C2 C 0.5574(4) 0.8940(3) 0.64839(15) 0.0414(8) Uani 1 1 d . . . .
C3 C 0.3743(5) 0.9654(4) 0.57749(19) 0.0753(14) Uani 1 1 d . . . .
H3A H 0.4576 0.9843 0.5526 0.090 Uiso 1 1 calc R . . .
H3B H 0.3453 0.9201 0.5525 0.090 Uiso 1 1 calc R . . .
C4 C 0.2491(9) 1.0606(5) 0.5918(3) 0.143(3) Uani 1 1 d . . . .
H4A H 0.2175 1.0930 0.5541 0.215 Uiso 1 1 calc GR . . .
H4B H 0.2792 1.1090 0.6132 0.215 Uiso 1 1 calc GR . . .
H4C H 0.1669 1.0433 0.6176 0.215 Uiso 1 1 calc GR . . .
C5 C 0.5637(4) 0.7231(3) 0.77148(15) 0.0454(9) Uani 1 1 d . . . .
H5 H 0.6584 0.7193 0.7794 0.054 Uiso 1 1 calc R . . .
C6 C 0.4780(4) 0.6630(3) 0.81048(16) 0.0499(9) Uani 1 1 d . . . .
C7 C 0.3311(5) 0.6732(3) 0.80294(17) 0.0572(10) Uani 1 1 d . . . .
H7 H 0.2886 0.7193 0.7728 0.069 Uiso 1 1 calc R . . .
C8 C 0.2477(5) 0.6174(4) 0.83858(19) 0.0723(13) Uani 1 1 d . . . .
H8 H 0.1490 0.6273 0.8333 0.087 Uiso 1 1 calc R . . .
C9 C 0.3098(6) 0.5473(5) 0.8819(2) 0.0950(17) Uani 1 1 d . . . .
H9 H 0.2552 0.5070 0.9052 0.114 Uiso 1 1 calc R . . .
C10 C 0.4527(6) 0.5365(5) 0.8909(2) 0.111(2) Uani 1 1 d . . . .
H10 H 0.4927 0.4896 0.9212 0.133 Uiso 1 1 calc R . . .
C11 C 0.5408(5) 0.5931(4) 0.85649(19) 0.0712(13) Uani 1 1 d . . . .
C12 C 0.7074(5) 0.6360(4) 0.9436(2) 0.0749(14) Uani 1 1 d . . . .
C13 C 0.8339(6) 0.6189(4) 0.9729(3) 0.1016(19) Uani 1 1 d . . . .
H13 H 0.9271 0.5748 0.9540 0.122 Uiso 1 1 calc R . . .
C14 C 0.8242(8) 0.6652(6) 1.0281(4) 0.125(2) Uani 1 1 d . . . .
H14 H 0.9101 0.6520 1.0460 0.150 Uiso 1 1 calc R . . .
C15 C 0.6928(9) 0.7289(6) 1.0563(4) 0.127(2) Uani 1 1 d . . . .
H15 H 0.6852 0.7638 1.0927 0.152 Uiso 1 1 calc R . . .
C16 C 0.5688(8) 0.7408(7) 1.0292(4) 0.144(3) Uani 1 1 d . . . .
H16 H 0.4752 0.7823 1.0493 0.173 Uiso 1 1 calc R . . .
C17 C 0.5755(7) 0.6951(6) 0.9743(3) 0.114(2) Uani 1 1 d . . . .
H17 H 0.4876 0.7052 0.9582 0.136 Uiso 1 1 calc R . . .
C18 C 0.8103(6) 0.4423(5) 0.8832(3) 0.100(2) Uani 1 1 d . . . .
C19 C 0.9134(11) 0.3844(9) 0.8350(3) 0.226(6) Uani 1 1 d . . . .
H19 H 0.9424 0.4172 0.7984 0.271 Uiso 1 1 calc R . . .
C20 C 0.9710(17) 0.2770(11) 0.8432(6) 0.288(10) Uani 1 1 d . . . .
H20 H 1.0398 0.2378 0.8108 0.346 Uiso 1 1 calc R . . .
C21 C 0.9342(17) 0.2234(7) 0.8958(7) 0.255(9) Uani 1 1 d . . . .
H21 H 0.9735 0.1500 0.8985 0.305 Uiso 1 1 calc R . . .
C22 C 0.8386(9) 0.2814(6) 0.9438(5) 0.152(4) Uani 1 1 d . . . .
H22 H 0.8138 0.2483 0.9809 0.182 Uiso 1 1 calc R . . .
C23 C 0.7773(6) 0.3915(4) 0.9373(3) 0.0926(17) Uani 1 1 d . . . .
H23 H 0.7125 0.4309 0.9705 0.111 Uiso 1 1 calc R . . .
C24 C 1.0454(4) 0.5751(3) 0.64642(18) 0.0515(9) Uani 1 1 d . . . .
C25 C 1.1426(6) 0.5717(4) 0.6863(2) 0.0765(14) Uani 1 1 d . . . .
H25 H 1.1410 0.6345 0.7032 0.092 Uiso 1 1 calc R . . .
C26 C 1.2425(7) 0.4776(4) 0.7019(3) 0.106(2) Uani 1 1 d . . . .
H26 H 1.3096 0.4779 0.7280 0.128 Uiso 1 1 calc R . . .
C27 C 1.2441(8) 0.3850(5) 0.6797(3) 0.108(2) Uani 1 1 d . . . .
H27 H 1.3106 0.3215 0.6912 0.129 Uiso 1 1 calc R . . .
C28 C 1.1477(7) 0.3843(4) 0.6403(3) 0.0948(17) Uani 1 1 d . . . .
H28 H 1.1481 0.3204 0.6251 0.114 Uiso 1 1 calc R . . .
C29 C 1.0496(5) 0.4790(3) 0.6229(2) 0.0709(12) Uani 1 1 d . . . .
H29 H 0.9860 0.4786 0.5954 0.085 Uiso 1 1 calc R . . .
C30 C 1.0476(4) 0.7302(3) 0.55195(16) 0.0466(9) Uani 1 1 d . . . .
C31 C 1.1310(6) 0.6521(4) 0.5092(2) 0.0715(13) Uani 1 1 d . . . .
H31 H 1.1265 0.5834 0.5158 0.086 Uiso 1 1 calc R . . .
C32 C 1.2204(6) 0.6749(4) 0.4573(2) 0.0864(16) Uani 1 1 d . . . .
H32 H 1.2748 0.6218 0.4287 0.104 Uiso 1 1 calc R . . .
C33 C 1.2303(5) 0.7757(4) 0.44719(19) 0.0731(13) Uani 1 1 d . . . .
H33 H 1.2923 0.7903 0.4122 0.088 Uiso 1 1 calc R . . .
C34 C 1.1493(5) 0.8538(4) 0.48830(17) 0.0597(11) Uani 1 1 d . . . .
H34 H 1.1546 0.9222 0.4811 0.072 Uiso 1 1 calc R . . .
C35 C 1.0595(4) 0.8320(3) 0.54056(17) 0.0512(9) Uani 1 1 d . . . .
H35 H 1.0057 0.8858 0.5688 0.061 Uiso 1 1 calc R . . .
C36 C 0.7807(4) 0.6686(3) 0.59182(19) 0.0529(10) Uani 1 1 d . . . .
C37 C 0.7399(5) 0.7059(4) 0.5354(2) 0.0746(13) Uani 1 1 d . . . .
H37 H 0.7942 0.7433 0.5092 0.090 Uiso 1 1 calc R . . .
C38 C 0.6167(7) 0.6872(5) 0.5180(3) 0.1033(19) Uani 1 1 d . . . .
H38 H 0.5897 0.7119 0.4798 0.124 Uiso 1 1 calc R . . .
C39 C 0.5351(7) 0.6335(6) 0.5556(4) 0.111(2) Uani 1 1 d . . . .
H39 H 0.4514 0.6235 0.5436 0.133 Uiso 1 1 calc R . . .
C40 C 0.5754(6) 0.5944(5) 0.6107(3) 0.0947(18) Uani 1 1 d . . . .
H40 H 0.5208 0.5561 0.6358 0.114 Uiso 1 1 calc R . . .
C41 C 0.6984(5) 0.6115(3) 0.6298(2) 0.0664(12) Uani 1 1 d . . . .
H41 H 0.7255 0.5850 0.6677 0.080 Uiso 1 1 calc R . . .
C42 C 0.5165(5) 0.9875(3) 0.79986(19) 0.0616(11) Uani 1 1 d . . . .
C43 C 0.4692(6) 0.9344(4) 0.8518(2) 0.0854(15) Uani 1 1 d . . . .
H43 H 0.5381 0.8981 0.8771 0.103 Uiso 1 1 calc R . . .
C44 C 0.3219(7) 0.9344(6) 0.8665(3) 0.114(2) Uani 1 1 d . . . .
H44 H 0.2918 0.8986 0.9016 0.137 Uiso 1 1 calc R . . .
C45 C 0.2211(7) 0.9864(6) 0.8298(3) 0.114(2) Uani 1 1 d . . . .
H45 H 0.1216 0.9866 0.8401 0.137 Uiso 1 1 calc R . . .
C46 C 0.2637(6) 1.0390(5) 0.7775(3) 0.1001(18) Uani 1 1 d . . . .
H46 H 0.1940 1.0736 0.7521 0.120 Uiso 1 1 calc R . . .
C47 C 0.4108(5) 1.0400(4) 0.7630(2) 0.0709(12) Uani 1 1 d . . . .
H47 H 0.4395 1.0765 0.7279 0.085 Uiso 1 1 calc R . . .
C48 C 0.7177(5) 1.1078(3) 0.75331(19) 0.0570(11) Uani 1 1 d . . . .
C49 C 0.6037(6) 1.1968(4) 0.7796(2) 0.0820(14) Uani 1 1 d . . . .
H49 H 0.5205 1.1887 0.8067 0.098 Uiso 1 1 calc R . . .
C50 C 0.6149(9) 1.2977(4) 0.7651(3) 0.107(2) Uani 1 1 d . . . .
H50 H 0.5397 1.3569 0.7832 0.128 Uiso 1 1 calc R . . .
C51 C 0.7335(11) 1.3099(5) 0.7253(3) 0.117(3) Uani 1 1 d . . . .
H51 H 0.7391 1.3777 0.7154 0.140 Uiso 1 1 calc R . . .
C52 C 0.8459(9) 1.2233(5) 0.6994(2) 0.1008(19) Uani 1 1 d . . . .
H52 H 0.9286 1.2322 0.6723 0.121 Uiso 1 1 calc R . . .
C53 C 0.8371(6) 1.1226(4) 0.7133(2) 0.0732(13) Uani 1 1 d . . . .
H53 H 0.9136 1.0641 0.6950 0.088 Uiso 1 1 calc R . . .
C54 C 0.7893(5) 0.9504(3) 0.84658(18) 0.0582(11) Uani 1 1 d . . . .
C57 C 0.8867(8) 0.9169(5) 0.9602(2) 0.0906(17) Uani 1 1 d . . . .
H57A H 0.8900 0.9000 1.0018 0.109 Uiso 0.46(2) 1 calc R P A 2
H57 H 0.9384 0.9160 0.9925 0.109 Uiso 0.54(2) 1 calc R P A 1
C58 C 0.9462(7) 0.8474(6) 0.9145(2) 0.115(2) Uani 1 1 d . . . .
H58 H 1.0219 0.7852 0.9211 0.138 Uiso 1 1 calc R . . .
C59 C 0.8999(6) 0.8639(4) 0.85749(19) 0.0804(14) Uani 1 1 d . . . .
H59 H 0.9467 0.8140 0.8263 0.096 Uiso 1 1 calc R . . .
C55A C 0.685(2) 1.0103(8) 0.9023(6) 0.074(4) Uani 0.54(2) 1 d . P A 1
H55A H 0.5896 1.0556 0.8987 0.089 Uiso 0.54(2) 1 calc R P A 1
C56A C 0.735(2) 0.9965(9) 0.9588(6) 0.082(4) Uani 0.54(2) 1 d . P A 1
H56A H 0.6779 1.0346 0.9938 0.098 Uiso 0.54(2) 1 calc R P A 1
C55 C 0.7764(19) 1.0315(9) 0.8834(5) 0.056(4) Uani 0.46(2) 1 d . P A 2
H55 H 0.7358 1.1013 0.8709 0.067 Uiso 0.46(2) 1 calc R P A 2
C56 C 0.824(2) 1.0096(12) 0.9402(6) 0.070(4) Uani 0.46(2) 1 d . P A 2
H56 H 0.8102 1.0667 0.9656 0.083 Uiso 0.46(2) 1 calc R P A 2

loop_
_atom_site_aniso_label
_atom_site_aniso_U_11
_atom_site_aniso_U_22
_atom_site_aniso_U_33
_atom_site_aniso_U_23
_atom_site_aniso_U_13
_atom_site_aniso_U_12
Ru1 0.02840(17) 0.03847(18) 0.05115(18) 0.00342(12) -0.01101(12) -0.01202(13)
S1 0.0376(6) 0.0532(6) 0.0597(6) 0.0162(5) -0.0078(4) -0.0202(5)
P1 0.0367(5) 0.0388(5) 0.0517(5) 0.0016(4) -0.0098(4) -0.0152(5)
P2 0.0398(7) 0.1453(14) 0.0753(8) 0.0573(9) -0.0101(6) -0.0112(8)
P3 0.0471(6) 0.0411(6) 0.0532(6) -0.0003(4) -0.0196(5) -0.0068(5)
O1 0.0433(18) 0.082(2) 0.103(2) 0.0149(17) -0.0256(16) -0.0325(17)
N1 0.0296(16) 0.0421(17) 0.0417(15) 0.0101(13) -0.0089(12) -0.0163(14)
N2 0.0340(17) 0.0473(18) 0.0410(15) 0.0099(14) -0.0063(13) -0.0136(15)
N3 0.0370(18) 0.077(2) 0.0540(18) 0.0222(16) -0.0162(14) -0.0266(17)
C1 0.046(2) 0.045(2) 0.051(2) 0.0023(17) -0.0125(18) -0.017(2)
C2 0.032(2) 0.048(2) 0.0442(19) 0.0092(17) -0.0049(15) -0.0144(18)
C3 0.059(3) 0.114(4) 0.063(3) 0.038(3) -0.030(2) -0.037(3)
C4 0.164(7) 0.097(5) 0.127(5) 0.050(4) -0.041(5) 0.018(5)
C5 0.035(2) 0.053(2) 0.046(2) 0.0066(18) -0.0081(16) -0.0108(19)
C6 0.044(2) 0.059(2) 0.0425(19) 0.0118(18) -0.0061(17) -0.013(2)
C7 0.053(3) 0.065(3) 0.058(2) 0.024(2) -0.0167(19) -0.026(2)
C8 0.051(3) 0.091(4) 0.074(3) 0.031(3) -0.011(2) -0.027(3)
C9 0.058(3) 0.114(4) 0.100(4) 0.064(3) -0.005(3) -0.027(3)
C10 0.056(3) 0.152(6) 0.103(4) 0.089(4) -0.015(3) -0.020(4)
C11 0.042(3) 0.095(3) 0.061(2) 0.042(2) -0.0077(19) -0.008(2)
C12 0.052(3) 0.056(3) 0.114(4) 0.046(3) -0.018(3) -0.020(3)
C13 0.058(4) 0.072(4) 0.177(6) -0.013(4) -0.031(4) -0.015(3)
C14 0.086(5) 0.105(5) 0.207(8) -0.028(5) -0.046(5) -0.045(4)
C15 0.091(5) 0.129(6) 0.158(6) -0.024(5) -0.017(5) -0.028(5)
C16 0.078(5) 0.157(7) 0.162(7) -0.030(6) -0.021(5) 0.017(5)
C17 0.057(4) 0.143(6) 0.112(5) 0.021(4) -0.018(3) 0.007(4)
C18 0.074(4) 0.115(5) 0.081(3) -0.025(4) -0.038(3) 0.029(3)
C19 0.200(9) 0.255(12) 0.105(5) -0.065(6) -0.091(6) 0.138(9)
C20 0.339(17) 0.217(13) 0.194(11) -0.121(10) -0.189(12) 0.170(13)
C21 0.339(16) 0.086(6) 0.320(16) -0.089(9) -0.258(15) 0.085(8)
C22 0.117(6) 0.077(5) 0.287(11) 0.018(6) -0.122(7) -0.022(4)
C23 0.068(4) 0.055(3) 0.155(5) 0.011(3) -0.040(4) -0.009(3)
C24 0.044(2) 0.043(2) 0.065(2) 0.0011(19) -0.0070(19) -0.0106(19)
C25 0.079(4) 0.044(3) 0.103(4) 0.001(2) -0.040(3) -0.002(3)
C26 0.107(5) 0.069(4) 0.131(5) 0.000(3) -0.064(4) 0.014(3)
C27 0.108(5) 0.058(4) 0.134(5) 0.015(3) -0.035(4) 0.010(3)
C28 0.105(5) 0.040(3) 0.128(5) -0.002(3) -0.015(4) -0.009(3)
C29 0.068(3) 0.043(3) 0.095(3) -0.005(2) -0.015(3) -0.007(2)
C30 0.041(2) 0.048(2) 0.050(2) 0.0000(18) -0.0078(17) -0.0134(19)
C31 0.094(4) 0.054(3) 0.065(3) -0.004(2) 0.000(2) -0.028(3)
C32 0.110(4) 0.087(4) 0.052(3) -0.014(3) 0.019(3) -0.033(3)
C33 0.069(3) 0.097(4) 0.051(2) 0.010(3) 0.004(2) -0.032(3)
C34 0.061(3) 0.069(3) 0.051(2) 0.014(2) -0.004(2) -0.029(2)
C35 0.047(2) 0.053(2) 0.053(2) -0.0002(18) -0.0079(18) -0.015(2)
C36 0.045(2) 0.045(2) 0.073(3) -0.011(2) -0.014(2) -0.017(2)
C37 0.067(3) 0.079(3) 0.088(3) 0.006(3) -0.036(3) -0.026(3)
C38 0.080(4) 0.131(5) 0.109(4) -0.018(4) -0.045(4) -0.028(4)
C39 0.069(4) 0.131(6) 0.153(6) -0.042(5) -0.034(4) -0.042(4)
C40 0.067(4) 0.088(4) 0.143(5) -0.038(4) 0.001(3) -0.047(3)
C41 0.055(3) 0.058(3) 0.090(3) -0.013(2) -0.003(2) -0.025(2)
C42 0.048(3) 0.056(3) 0.067(3) -0.009(2) -0.004(2) 0.003(2)
C43 0.059(3) 0.104(4) 0.068(3) -0.005(3) 0.010(2) -0.001(3)
C44 0.070(4) 0.137(6) 0.099(4) 0.000(4) 0.031(3) -0.005(4)
C45 0.045(3) 0.139(6) 0.132(5) -0.025(5) 0.023(4) -0.008(4)
C46 0.051(3) 0.123(5) 0.107(4) -0.019(4) -0.014(3) 0.003(3)
C47 0.052(3) 0.075(3) 0.076(3) -0.007(2) -0.013(2) -0.004(3)
C48 0.073(3) 0.042(2) 0.058(2) 0.002(2) -0.035(2) -0.007(2)
C49 0.093(4) 0.051(3) 0.096(3) -0.007(3) -0.033(3) -0.004(3)
C50 0.152(7) 0.046(3) 0.111(5) -0.004(3) -0.052(5) 0.002(4)
C51 0.209(9) 0.052(4) 0.104(5) 0.027(4) -0.077(5) -0.038(5)
C52 0.162(6) 0.066(4) 0.088(4) 0.017(3) -0.033(4) -0.052(4)
C53 0.102(4) 0.053(3) 0.068(3) 0.008(2) -0.022(3) -0.027(3)
C54 0.073(3) 0.043(2) 0.062(2) 0.004(2) -0.028(2) -0.013(2)
C57 0.127(5) 0.088(4) 0.067(3) 0.019(3) -0.048(3) -0.034(4)
C58 0.110(5) 0.138(6) 0.062(3) 0.029(4) -0.035(3) 0.015(4)
C59 0.077(4) 0.093(4) 0.052(3) 0.014(2) -0.015(2) -0.001(3)
C55A 0.073(10) 0.067(6) 0.079(7) -0.012(5) -0.035(7) -0.004(6)
C56A 0.098(12) 0.084(7) 0.058(6) -0.006(5) -0.013(7) -0.019(8)
C55 0.058(9) 0.053(6) 0.055(6) -0.003(5) -0.025(6) -0.005(6)
C56 0.067(10) 0.076(8) 0.055(7) -0.020(6) -0.007(7) -0.006(7)

loop_
_atom_type_symbol
_atom_type_description
_atom_type_scat_dispersion_real
_atom_type_scat_dispersion_imag
_atom_type_scat_source
C C 0.0033 0.0016 'International Tables Vol C Tables 4.2.6.8 and 6.1.1.4'
H H 0.0000 0.0000 'International Tables Vol C Tables 4.2.6.8 and 6.1.1.4'
N N 0.0061 0.0033 'International Tables Vol C Tables 4.2.6.8 and 6.1.1.4'
O O 0.0106 0.0060 'International Tables Vol C Tables 4.2.6.8 and 6.1.1.4'
P P 0.1023 0.0942 'International Tables Vol C Tables 4.2.6.8 and 6.1.1.4'
Ru Ru -1.2594 0.8363 'International Tables Vol C Tables 4.2.6.8 and 6.1.1.4'
S S 0.1246 0.1234 'International Tables Vol C Tables 4.2.6.8 and 6.1.1.4'

loop_
_geom_angle_atom_site_label_1
_geom_angle_atom_site_label_2
_geom_angle_atom_site_label_3
_geom_angle
S1 Ru1 H 164.6(12)
P1 Ru1 H 90.0(11)
P1 Ru1 S1 88.92(3)
P3 Ru1 H 87.6(11)
P3 Ru1 S1 92.44(3)
P3 Ru1 P1 175.59(4)
N1 Ru1 H 100.2(12)
N1 Ru1 S1 64.34(7)
N1 Ru1 P1 88.68(8)
N1 Ru1 P3 88.13(8)
C1 Ru1 H 82.7(12)
C1 Ru1 S1 112.70(11)
C1 Ru1 P1 91.09(11)
C1 Ru1 P3 92.26(11)
C1 Ru1 N1 177.03(13)
C2 S1 Ru1 78.86(12)
C24 P1 Ru1 118.04(12)
C24 P1 C30 101.31(17)
C30 P1 Ru1 115.79(12)
C36 P1 Ru1 113.17(13)
C36 P1 C24 102.96(18)
C36 P1 C30 103.63(17)
C12 P2 C11 103.6(2)
C18 P2 C11 101.5(3)
C18 P2 C12 101.2(2)
C42 P3 Ru1 112.23(13)
C42 P3 C48 103.7(2)
C42 P3 C54 101.6(2)
C48 P3 Ru1 117.64(14)
C48 P3 C54 101.35(17)
C54 P3 Ru1 118.13(14)
N2 N1 Ru1 137.8(2)
C2 N1 Ru1 105.9(2)
C2 N1 N2 116.4(3)
C5 N2 N1 114.9(3)
C2 N3 H3 117.3
C2 N3 C3 125.3(3)
C3 N3 H3 117.3
O1 C1 Ru1 177.9(4)
N1 C2 S1 110.8(2)
N1 C2 N3 124.1(3)
N3 C2 S1 125.1(3)
N3 C3 H3A 108.6
N3 C3 H3B 108.6
H3A C3 H3B 107.5
C4 C3 N3 114.8(4)
C4 C3 H3A 108.6
C4 C3 H3B 108.6
C3 C4 H4A 109.5
C3 C4 H4B 109.5
C3 C4 H4C 109.5
H4A C4 H4B 109.5
H4A C4 H4C 109.5
H4B C4 H4C 109.5
N2 C5 H5 119.0
N2 C5 C6 122.0(3)
C6 C5 H5 119.0
C7 C6 C5 120.5(3)
C7 C6 C11 118.4(4)
C11 C6 C5 121.1(3)
C6 C7 H7 119.0
C8 C7 C6 122.0(4)
C8 C7 H7 119.0
C7 C8 H8 120.1
C9 C8 C7 119.7(4)
C9 C8 H8 120.1
C8 C9 H9 120.2
C8 C9 C10 119.6(4)
C10 C9 H9 120.2
C9 C10 H10 118.7
C9 C10 C11 122.6(4)
C11 C10 H10 118.7
C6 C11 P2 118.4(3)
C10 C11 P2 123.9(3)
C10 C11 C6 117.6(4)
C13 C12 P2 118.7(4)
C17 C12 P2 124.9(4)
C17 C12 C13 116.4(6)
C12 C13 H13 118.9
C14 C13 C12 122.2(6)
C14 C13 H13 118.9
C13 C14 H14 119.8
C15 C14 C13 120.5(6)
C15 C14 H14 119.8
C14 C15 H15 121.5
C14 C15 C16 117.0(7)
C16 C15 H15 121.5
C15 C16 H16 118.2
C17 C16 C15 123.5(7)
C17 C16 H16 118.2
C12 C17 C16 120.2(6)
C12 C17 H17 119.9
C16 C17 H17 119.9
C19 C18 P2 114.8(7)
C23 C18 P2 126.1(4)
C23 C18 C19 119.1(7)
C18 C19 H19 121.2
C20 C19 C18 117.5(11)
C20 C19 H19 121.2
C19 C20 H20 117.8
C21 C20 C19 124.5(11)
C21 C20 H20 117.8
C20 C21 H21 121.2
C22 C21 C20 117.6(9)
C22 C21 H21 121.2
C21 C22 H22 120.2
C21 C22 C23 119.6(10)
C23 C22 H22 120.2
C18 C23 C22 121.6(7)
C18 C23 H23 119.2
C22 C23 H23 119.2
C25 C24 P1 119.7(3)
C25 C24 C29 117.4(4)
C29 C24 P1 122.8(3)
C24 C25 H25 119.2
C24 C25 C26 121.6(4)
C26 C25 H25 119.2
C25 C26 H26 119.7
C27 C26 C25 120.6(5)
C27 C26 H26 119.7
C26 C27 H27 120.0
C26 C27 C28 120.0(5)
C28 C27 H27 120.0
C27 C28 H28 120.1
C27 C28 C29 119.8(5)
C29 C28 H28 120.1
C24 C29 H29 119.7
C28 C29 C24 120.7(4)
C28 C29 H29 119.7
C31 C30 P1 122.3(3)
C31 C30 C35 117.5(4)
C35 C30 P1 120.2(3)
C30 C31 H31 119.6
C32 C31 C30 120.8(4)
C32 C31 H31 119.6
C31 C32 H32 119.7
C31 C32 C33 120.6(4)
C33 C32 H32 119.7
C32 C33 H33 120.1
C34 C33 C32 119.8(4)
C34 C33 H33 120.1
C33 C34 H34 119.9
C33 C34 C35 120.2(4)
C35 C34 H34 119.9
C30 C35 H35 119.5
C34 C35 C30 121.1(4)
C34 C35 H35 119.5
C37 C36 P1 121.9(3)
C37 C36 C41 119.1(4)
C41 C36 P1 118.7(3)
C36 C37 H37 120.3
C36 C37 C38 119.3(5)
C38 C37 H37 120.3
C37 C38 H38 119.3
C39 C38 C37 121.4(6)
C39 C38 H38 119.3
C38 C39 H39 120.0
C40 C39 C38 120.1(5)
C40 C39 H39 120.0
C39 C40 H40 119.9
C39 C40 C41 120.3(5)
C41 C40 H40 119.9
C36 C41 C40 119.7(5)
C36 C41 H41 120.1
C40 C41 H41 120.1
C43 C42 P3 121.6(4)
C43 C42 C47 117.8(4)
C47 C42 P3 119.9(4)
C42 C43 H43 119.4
C44 C43 C42 121.1(5)
C44 C43 H43 119.4
C43 C44 H44 120.1
C45 C44 C43 119.9(6)
C45 C44 H44 120.1
C44 C45 H45 119.5
C44 C45 C46 120.9(6)
C46 C45 H45 119.5
C45 C46 H46 120.3
C45 C46 C47 119.4(6)
C47 C46 H46 120.3
C42 C47 H47 119.5
C46 C47 C42 120.9(5)
C46 C47 H47 119.5
C49 C48 P3 122.3(4)
C53 C48 P3 119.1(3)
C53 C48 C49 118.6(4)
C48 C49 H49 120.2
C50 C49 C48 119.7(6)
C50 C49 H49 120.2
C49 C50 H50 119.8
C51 C50 C49 120.5(6)
C51 C50 H50 119.8
C50 C51 H51 119.9
C50 C51 C52 120.3(6)
C52 C51 H51 119.9
C51 C52 H52 119.9
C51 C52 C53 120.1(6)
C53 C52 H52 119.9
C48 C53 C52 120.8(5)
C48 C53 H53 119.6
C52 C53 H53 119.6
C59 C54 P3 122.3(3)
C59 C54 C55A 117.1(5)
C59 C54 C55 111.7(6)
C55A C54 P3 116.7(5)
C55 C54 P3 122.1(5)
C58 C57 H57A 124.1
C58 C57 H57 120.6
C58 C57 C56A 118.9(6)
C56A C57 H57 120.6
C56 C57 H57A 124.1
C56 C57 C58 111.9(7)
C57 C58 H58 118.8
C57 C58 C59 122.4(6)
C59 C58 H58 118.8
C54 C59 C58 120.8(5)
C54 C59 H59 119.6
C58 C59 H59 119.6
C54 C55A H55A 120.6
C56A C55A C54 118.9(9)
C56A C55A H55A 120.6
C57 C56A H56A 122.0
C55A C56A C57 116.1(9)
C55A C56A H56A 122.0
C54 C55 H55 120.4
C54 C55 C56 119.3(10)
C56 C55 H55 120.4
C57 C56 C55 124.7(10)
C57 C56 H56 117.7
C55 C56 H56 117.7

loop_
_geom_bond_atom_site_label_1
_geom_bond_atom_site_label_2
_geom_bond_distance
Ru1 H 1.88(4)
Ru1 S1 2.5567(10)
Ru1 P1 2.3672(9)
Ru1 P3 2.3547(10)
Ru1 N1 2.128(2)
Ru1 C1 1.838(4)
S1 C2 1.728(3)
P1 C24 1.830(4)
P1 C30 1.836(4)
P1 C36 1.826(4)
P2 C11 1.863(4)
P2 C12 1.798(6)
P2 C18 1.794(7)
P3 C42 1.825(4)
P3 C48 1.838(4)
P3 C54 1.840(4)
O1 C1 1.133(4)
N1 N2 1.369(4)
N1 C2 1.322(4)
N2 C5 1.273(4)
N3 H3 0.8600
N3 C2 1.323(4)
N3 C3 1.449(5)
C3 H3A 0.9700
C3 H3B 0.9700
C3 C4 1.438(8)
C4 H4A 0.9600
C4 H4B 0.9600
C4 H4C 0.9600
C5 H5 0.9300
C5 C6 1.454(5)
C6 C7 1.395(5)
C6 C11 1.409(5)
C7 H7 0.9300
C7 C8 1.367(5)
C8 H8 0.9300
C8 C9 1.365(6)
C9 H9 0.9300
C9 C10 1.365(7)
C10 H10 0.9300
C10 C11 1.393(6)
C12 C13 1.410(7)
C12 C17 1.330(7)
C13 H13 0.9300
C13 C14 1.366(8)
C14 H14 0.9300
C14 C15 1.330(9)
C15 H15 0.9300
C15 C16 1.371(9)
C16 H16 0.9300
C16 C17 1.365(9)
C17 H17 0.9300
C18 C19 1.384(9)
C18 C23 1.366(8)
C19 H19 0.9300
C19 C20 1.370(15)
C20 H20 0.9300
C20 C21 1.37(2)
C21 H21 0.9300
C21 C22 1.356(15)
C22 H22 0.9300
C22 C23 1.402(8)
C23 H23 0.9300
C24 C25 1.370(5)
C24 C29 1.393(5)
C25 H25 0.9300
C25 C26 1.373(6)
C26 H26 0.9300
C26 C27 1.347(7)
C27 H27 0.9300
C27 C28 1.370(7)
C28 H28 0.9300
C28 C29 1.385(7)
C29 H29 0.9300
C30 C31 1.382(5)
C30 C35 1.398(5)
C31 H31 0.9300
C31 C32 1.373(6)
C32 H32 0.9300
C32 C33 1.376(7)
C33 H33 0.9300
C33 C34 1.356(6)
C34 H34 0.9300
C34 C35 1.375(5)
C35 H35 0.9300
C36 C37 1.380(6)
C36 C41 1.396(6)
C37 H37 0.9300
C37 C38 1.389(7)
C38 H38 0.9300
C38 C39 1.357(9)
C39 H39 0.9300
C39 C40 1.356(8)
C40 H40 0.9300
C40 C41 1.396(6)
C41 H41 0.9300
C42 C43 1.385(6)
C42 C47 1.387(6)
C43 H43 0.9300
C43 C44 1.376(8)
C44 H44 0.9300
C44 C45 1.351(9)
C45 H45 0.9300
C45 C46 1.373(9)
C46 H46 0.9300
C46 C47 1.379(7)
C47 H47 0.9300
C48 C49 1.395(6)
C48 C53 1.363(6)
C49 H49 0.9300
C49 C50 1.393(8)
C50 H50 0.9300
C50 C51 1.342(9)
C51 H51 0.9300
C51 C52 1.366(9)
C52 H52 0.9300
C52 C53 1.382(6)
C53 H53 0.9300
C54 C59 1.329(6)
C54 C55A 1.512(14)
C54 C55 1.349(11)
C57 H57A 0.9300
C57 H57 0.9300
C57 C58 1.324(7)
C57 C56A 1.490(18)
C57 C56 1.274(15)
C58 H58 0.9300
C58 C59 1.381(6)
C59 H59 0.9300
C55A H55A 0.9300
C55A C56A 1.387(13)
C56A H56A 0.9300
C55 H55 0.9300
C55 C56 1.385(14)
C56 H56 0.9300

loop_
_geom_hbond_atom_site_label_D
_geom_hbond_atom_site_label_H
_geom_hbond_atom_site_label_A
_geom_hbond_distance_DH
_geom_hbond_distance_HA
_geom_hbond_distance_DA
_geom_hbond_angle_DHA
N3 H3 N2 0.86 2.35 2.676(4) 103.0
C3 H3A S1 0.97 2.67 3.166(4) 111.9
C5 H5 P2 0.93 2.62 3.073(4) 110.6
